data_4128883
loop_
_publ_author_name
'Ma, Dengke'
'Miao, Chun-Bao'
'Sun, Jianwei'

_publ_section_title
;
 Catalytic Enantioselective House-Meinwald Rearrangement: Efficient
 Construction of All-Carbon Quaternary Stereocenters.
;
_journal_issue 35
_journal_name_full 'Journal of the American Chemical Society'
_journal_page_first 13783
_journal_page_last 13787
_journal_paper_doi 10.1021/jacs.9b07514
_journal_volume 141
_journal_year 2019
_chemical_absolute_configuration ad
_chemical_formula_moiety 'C19 H17 F3 O2'
_chemical_formula_sum 'C19 H17 F3 O2'
_chemical_formula_weight 334.32
_space_group_crystal_system orthorhombic
_space_group_IT_number 19
_space_group_name_Hall 'P 2ac 2ab'
_space_group_name_H-M_alt 'P 21 21 21'
_atom_sites_solution_hydrogens geom
_atom_sites_solution_primary iterative
_audit_creation_date 2019-03-20
_audit_creation_method
;
Olex2 1.2
(compiled 2017.08.10 svn.r3458 for OlexSys, GUI svn.r5381)
;
_cell_angle_alpha 90
_cell_angle_beta 90
_cell_angle_gamma 90
_cell_formula_units_Z 4
_cell_length_a 9.81945(10)
_cell_length_b 10.42071(11)
_cell_length_c 15.41623(15)
_cell_measurement_reflns_used 6973
_cell_measurement_temperature 100.2(4)
_cell_measurement_theta_max 73.7060
_cell_measurement_theta_min 5.1050
_cell_volume 1577.48(3)
_computing_cell_refinement 'CrysAlisPro 1.171.39.46 (Rigaku OD, 2018)'
_computing_data_collection 'CrysAlisPro 1.171.39.46 (Rigaku OD, 2018)'
_computing_data_reduction 'CrysAlisPro 1.171.39.46 (Rigaku OD, 2018)'
_computing_molecular_graphics 'Olex2 (Dolomanov et al., 2009)'
_computing_publication_material 'Olex2 (Dolomanov et al., 2009)'
_computing_structure_refinement 'ShelXL (Sheldrick, 2015)'
_computing_structure_solution 'olex2.solve (Bourhis et al., 2015)'
_diffrn_ambient_environment N~2~
_diffrn_ambient_temperature 100.2(4)
_diffrn_detector 'CCD plate'
_diffrn_detector_area_resol_mean 10.3577
_diffrn_detector_type Atlas
_diffrn_measured_fraction_theta_full 0.990
_diffrn_measured_fraction_theta_max 0.990
_diffrn_measurement_details
;
List of Runs (angles in degrees, time in seconds):

  # Type    Start    End  Width  t~exp~   \w     \q     \k     \f   Frames
--------------------------------------------------------------------------
  1  \w     78.00 104.00   1.00    3.00    --  106.99  61.00 -60.00   26
  2  \w   -116.00 -14.00   1.00    2.00    --  -40.57 -37.00 -60.00  102
  3  \w    -67.00  32.00   1.00    2.00    --  -40.57  37.00 120.00   99
  4  \w    -92.00  -3.00   1.00    2.00    --  -40.57 125.00 150.00   89
  5  \w    104.00 176.00   1.00    3.00    --  106.99 125.00 -30.00   72
  6  \w     33.00 133.00   1.00    3.00    --  106.99 -61.00 -60.00  100
  7  \w     23.00 109.00   1.00    3.00    --  106.99 -94.00 -90.00   86
  8  \w     91.00 173.00   1.00    3.00    --  106.99  45.00  90.00   82
  9  \w    118.00 178.00   1.00    3.00    --  106.99  61.00 -60.00   60
 10  \w    107.00 172.00   1.00    3.00    --  106.99 125.00 -90.00   65
 11  \w     39.00 117.00   1.00    3.00    --  106.99-125.00 150.00   78
 12  \w     77.00 176.00   1.00    3.00    --  106.99  30.00  30.00   99
;
_diffrn_measurement_device 'kappa diffractometer'
_diffrn_measurement_device_type 'SuperNova, Dual, Cu at zero, Atlas'
_diffrn_measurement_method '\w scans'
_diffrn_orient_matrix_type 'CrysAlisPro convention (1999,Acta A55,543-557)'
_diffrn_orient_matrix_UB_11 0.0765885000
_diffrn_orient_matrix_UB_12 0.0680725000
_diffrn_orient_matrix_UB_13 0.0743189000
_diffrn_orient_matrix_UB_21 -0.1325737000
_diffrn_orient_matrix_UB_22 0.0682197000
_diffrn_orient_matrix_UB_23 0.0270532000
_diffrn_orient_matrix_UB_31 -0.0339130000
_diffrn_orient_matrix_UB_32 -0.1120884000
_diffrn_orient_matrix_UB_33 0.0611734000
_diffrn_radiation_monochromator mirror
_diffrn_radiation_probe x-ray
_diffrn_radiation_type CuK\a
_diffrn_radiation_wavelength 1.54184
_diffrn_reflns_av_R_equivalents 0.0133
_diffrn_reflns_av_unetI/netI 0.0132
_diffrn_reflns_Laue_measured_fraction_full 0.990
_diffrn_reflns_Laue_measured_fraction_max 0.990
_diffrn_reflns_limit_h_max 11
_diffrn_reflns_limit_h_min -11
_diffrn_reflns_limit_k_max 10
_diffrn_reflns_limit_k_min -12
_diffrn_reflns_limit_l_max 18
_diffrn_reflns_limit_l_min -18
_diffrn_reflns_number 8586
_diffrn_reflns_point_group_measured_fraction_full 0.992
_diffrn_reflns_point_group_measured_fraction_max 0.992
_diffrn_reflns_theta_full 66.500
_diffrn_reflns_theta_max 67.489
_diffrn_reflns_theta_min 5.123
_diffrn_source 'micro-focus sealed X-ray tube'
_diffrn_source_current 0.80
_diffrn_source_power 0.040
_diffrn_source_target Cu
_diffrn_source_type 'SuperNova (Cu) X-ray Source'
_diffrn_source_voltage 50
_exptl_absorpt_coefficient_mu 0.969
_exptl_absorpt_correction_T_max 1.00000
_exptl_absorpt_correction_T_min 0.63704
_exptl_absorpt_correction_type multi-scan
_exptl_absorpt_process_details
;
CrysAlisPro 1.171.39.46 (Rigaku Oxford Diffraction, 2018)
Empirical absorption correction using spherical harmonics,
 implemented in SCALE3 ABSPACK scaling algorithm.
;
_exptl_crystal_colour colourless
_exptl_crystal_colour_primary colourless
_exptl_crystal_density_diffrn 1.408
_exptl_crystal_description block
_exptl_crystal_F_000 696
_exptl_crystal_size_max 0.25
_exptl_crystal_size_mid 0.2
_exptl_crystal_size_min 0.15
_refine_diff_density_max 0.158
_refine_diff_density_min -0.146
_refine_diff_density_rms 0.028
_refine_ls_abs_structure_details
;
 Flack x determined using 1180 quotients [(I+)-(I-)]/[(I+)+(I-)]
 (Parsons, Flack and Wagner, Acta Cryst. B69 (2013) 249-259).
;
_refine_ls_abs_structure_Flack 0.00(3)
_refine_ls_extinction_method none
_refine_ls_goodness_of_fit_ref 1.019
_refine_ls_hydrogen_treatment constr
_refine_ls_matrix_type full
_refine_ls_number_parameters 218
_refine_ls_number_reflns 2818
_refine_ls_number_restraints 0
_refine_ls_restrained_S_all 1.019
_refine_ls_R_factor_all 0.0220
_refine_ls_R_factor_gt 0.0219
_refine_ls_shift/su_max 0.000
_refine_ls_shift/su_mean 0.000
_refine_ls_structure_factor_coef Fsqd
_refine_ls_weighting_details 'w=1/[\s^2^(Fo^2^)+(0.0330P)^2^+0.2780P] where P=(Fo^2^+2Fc^2^)/3'
_refine_ls_weighting_scheme calc
_refine_ls_wR_factor_gt 0.0572
_refine_ls_wR_factor_ref 0.0573
_reflns_Friedel_coverage 0.732
_reflns_Friedel_fraction_full 0.995
_reflns_Friedel_fraction_max 0.995
_reflns_number_gt 2801
_reflns_number_total 2818
_reflns_threshold_expression 'I > 2\s(I)'
_cod_data_source_file ja9b07514_si_002.cif
_cod_data_source_block madk9cult
_cod_database_code 4128883
_shelx_shelxl_version_number 2014/7
_shelx_space_group_comment
;
The symmetry employed for this shelxl refinement is uniquely defined
by the following loop, which should always be used as a source of
symmetry information in preference to the above space-group names.
They are only intended as comments.
;
_shelx_estimated_absorpt_t_max 0.868
_shelx_estimated_absorpt_t_min 0.794
_reflns_odcompleteness_completeness 99.70
_reflns_odcompleteness_iscentric 1
_reflns_odcompleteness_theta 66.97
_olex2_refinement_description
;
1. Fixed Uiso
 At 1.2 times of:
  All C(H) groups, All C(H,H) groups
 At 1.5 times of:
  All O(H) groups
2.a Secondary CH2 refined with riding coordinates:
 C3(H3A,H3B), C4(H4A,H4B), C5(H5A,H5B), C6(H6A,H6B)
2.b Aromatic/amide H refined with riding coordinates:
 C12(H12), C13(H13), C15(H15), C16(H16), C22(H22), C24(H24), C25(H25), C26(H26)
2.c Idealised tetrahedral OH refined as rotating group:
 O2(H2)
;
_olex2_date_sample_data_collection 2019-03-14
_olex2_submission_special_instructions 'No special instructions were received'
_oxdiff_exptl_absorpt_empirical_details
;
Empirical correction (ABSPACK) includes:
- Absorption correction using spherical harmonics
- Frame scaling
;
_oxdiff_exptl_absorpt_empirical_full_max 1.491
_oxdiff_exptl_absorpt_empirical_full_min 0.774

loop_
_space_group_symop_operation_xyz
'x, y, z'
'-x+1/2, -y, z+1/2'
'x+1/2, -y+1/2, -z'
'-x, y+1/2, -z+1/2'

loop_
_atom_site_label
_atom_site_type_symbol
_atom_site_fract_x
_atom_site_fract_y
_atom_site_fract_z
_atom_site_U_iso_or_equiv
_atom_site_adp_type
_atom_site_occupancy
_atom_site_site_symmetry_order
_atom_site_calc_flag
_atom_site_refinement_flags_posn
F1 F 0.19365(13) -0.03131(9) 0.47047(6) 0.0362(3) Uani 1 1 d .
F2 F 0.11010(14) -0.13205(11) 0.36177(9) 0.0516(3) Uani 1 1 d .
F3 F 0.32491(13) -0.13229(11) 0.38405(8) 0.0453(3) Uani 1 1 d .
O1 O 0.41086(11) 0.37447(11) 0.44049(7) 0.0228(3) Uani 1 1 d .
O2 O 0.32493(12) 0.79080(11) 0.08635(7) 0.0241(2) Uani 1 1 d .
H2 H 0.4082 0.8088 0.0840 0.036 Uiso 1 1 calc GR
C1 C 0.21416(14) 0.42368(14) 0.35203(9) 0.0158(3) Uani 1 1 d .
C2 C 0.31536(15) 0.44558(14) 0.42734(9) 0.0176(3) Uani 1 1 d .
C3 C 0.29226(17) 0.56377(15) 0.48196(10) 0.0229(3) Uani 1 1 d .
H3A H 0.3192 0.6404 0.4481 0.027 Uiso 1 1 calc R
H3B H 0.3518 0.5594 0.5337 0.027 Uiso 1 1 calc R
C4 C 0.14387(18) 0.57992(15) 0.51188(10) 0.0248(4) Uani 1 1 d .
H4A H 0.1235 0.5157 0.5574 0.030 Uiso 1 1 calc R
H4B H 0.1321 0.6663 0.5376 0.030 Uiso 1 1 calc R
C5 C 0.04387(16) 0.56347(15) 0.43722(10) 0.0211(3) Uani 1 1 d .
H5A H 0.0548 0.6351 0.3956 0.025 Uiso 1 1 calc R
H5B H -0.0505 0.5658 0.4598 0.025 Uiso 1 1 calc R
C6 C 0.06868(15) 0.43623(15) 0.39090(10) 0.0179(3) Uani 1 1 d .
H6A H 0.0012 0.4269 0.3436 0.022 Uiso 1 1 calc R
H6B H 0.0537 0.3652 0.4325 0.022 Uiso 1 1 calc R
C11 C 0.24342(15) 0.52778(13) 0.28363(9) 0.0159(3) Uani 1 1 d .
C12 C 0.14112(15) 0.57677(14) 0.23069(10) 0.0179(3) Uani 1 1 d .
H12 H 0.0496 0.5503 0.2397 0.021 Uiso 1 1 calc R
C13 C 0.17022(16) 0.66341(14) 0.16512(10) 0.0189(3) Uani 1 1 d .
H13 H 0.0991 0.6946 0.1291 0.023 Uiso 1 1 calc R
C14 C 0.30273(15) 0.70470(13) 0.15196(9) 0.0179(3) Uani 1 1 d .
C15 C 0.40648(16) 0.65775(16) 0.20411(10) 0.0204(3) Uani 1 1 d .
H15 H 0.4975 0.6859 0.1957 0.024 Uiso 1 1 calc R
C16 C 0.37638(15) 0.56914(15) 0.26879(10) 0.0192(3) Uani 1 1 d .
H16 H 0.4480 0.5361 0.3036 0.023 Uiso 1 1 calc R
C20 C 0.21413(18) -0.05786(15) 0.38706(11) 0.0245(3) Uani 1 1 d .
C21 C 0.22972(14) 0.28912(14) 0.31285(10) 0.0164(3) Uani 1 1 d .
C22 C 0.21919(14) 0.18069(14) 0.36654(10) 0.0169(3) Uani 1 1 d .
H22 H 0.2062 0.1909 0.4272 0.020 Uiso 1 1 calc R
C23 C 0.22773(15) 0.05899(14) 0.33100(10) 0.0183(3) Uani 1 1 d .
C24 C 0.24796(15) 0.04032(14) 0.24243(10) 0.0200(3) Uani 1 1 d .
H24 H 0.2542 -0.0438 0.2190 0.024 Uiso 1 1 calc R
C25 C 0.25873(15) 0.14672(16) 0.18944(10) 0.0211(3) Uani 1 1 d .
H25 H 0.2727 0.1359 0.1289 0.025 Uiso 1 1 calc R
C26 C 0.24930(16) 0.26979(14) 0.22425(10) 0.0197(3) Uani 1 1 d .
H26 H 0.2564 0.3420 0.1869 0.024 Uiso 1 1 calc R

loop_
_atom_site_aniso_label
_atom_site_aniso_U_11
_atom_site_aniso_U_22
_atom_site_aniso_U_33
_atom_site_aniso_U_23
_atom_site_aniso_U_13
_atom_site_aniso_U_12
F1 0.0645(7) 0.0209(5) 0.0233(5) 0.0045(4) 0.0060(5) 0.0012(5)
F2 0.0698(8) 0.0308(6) 0.0541(7) 0.0163(6) -0.0244(6) -0.0285(6)
F3 0.0610(7) 0.0309(5) 0.0440(6) 0.0111(5) 0.0043(6) 0.0238(6)
O1 0.0223(5) 0.0226(6) 0.0235(6) 0.0009(5) -0.0045(4) 0.0019(4)
O2 0.0285(6) 0.0238(5) 0.0199(5) 0.0072(4) 0.0010(5) -0.0049(5)
C1 0.0186(7) 0.0152(6) 0.0136(6) 0.0011(5) 0.0002(6) -0.0007(5)
C2 0.0207(7) 0.0158(7) 0.0162(7) 0.0033(6) 0.0005(6) -0.0030(6)
C3 0.0319(9) 0.0182(7) 0.0187(7) -0.0007(6) -0.0061(6) -0.0007(7)
C4 0.0389(10) 0.0186(7) 0.0169(7) -0.0016(6) 0.0008(6) 0.0059(7)
C5 0.0258(7) 0.0185(7) 0.0189(7) 0.0015(6) 0.0035(6) 0.0026(6)
C6 0.0200(7) 0.0158(7) 0.0179(7) 0.0011(6) 0.0019(6) -0.0004(6)
C11 0.0199(7) 0.0124(7) 0.0155(7) -0.0016(6) 0.0005(5) 0.0005(5)
C12 0.0184(7) 0.0171(7) 0.0182(7) 0.0001(6) 0.0016(6) 0.0003(6)
C13 0.0213(7) 0.0173(7) 0.0180(7) 0.0013(6) -0.0010(6) 0.0038(6)
C14 0.0268(8) 0.0129(6) 0.0140(7) -0.0014(5) 0.0026(6) -0.0002(6)
C15 0.0205(7) 0.0219(8) 0.0187(7) -0.0005(6) 0.0003(6) -0.0046(6)
C16 0.0192(7) 0.0199(7) 0.0184(7) 0.0001(6) -0.0026(6) 0.0003(6)
C20 0.0336(9) 0.0145(7) 0.0254(8) -0.0014(6) -0.0041(6) 0.0002(7)
C21 0.0142(6) 0.0154(7) 0.0195(7) -0.0009(6) -0.0009(6) 0.0003(6)
C22 0.0179(7) 0.0171(7) 0.0158(7) -0.0004(6) -0.0022(6) 0.0002(5)
C23 0.0168(7) 0.0166(7) 0.0215(7) 0.0009(6) -0.0030(6) 0.0005(6)
C24 0.0192(7) 0.0173(7) 0.0234(8) -0.0054(6) -0.0029(6) 0.0003(6)
C25 0.0233(7) 0.0239(8) 0.0161(7) -0.0037(6) -0.0018(6) -0.0008(6)
C26 0.0229(8) 0.0189(7) 0.0174(7) 0.0016(6) -0.0005(6) -0.0003(6)

loop_
_atom_type_symbol
_atom_type_description
_atom_type_scat_dispersion_real
_atom_type_scat_dispersion_imag
_atom_type_scat_source
C C 0.0181 0.0091 'International Tables Vol C Tables 4.2.6.8 and 6.1.1.4'
H H 0.0000 0.0000 'International Tables Vol C Tables 4.2.6.8 and 6.1.1.4'
F F 0.0727 0.0534 'International Tables Vol C Tables 4.2.6.8 and 6.1.1.4'
O O 0.0492 0.0322 'International Tables Vol C Tables 4.2.6.8 and 6.1.1.4'

loop_
_geom_angle_atom_site_label_1
_geom_angle_atom_site_label_2
_geom_angle_atom_site_label_3
_geom_angle
C2 C1 C6 106.80(11)
C11 C1 C2 106.89(11)
C11 C1 C6 112.09(12)
C21 C1 C2 111.52(12)
C21 C1 C6 108.67(11)
C21 C1 C11 110.83(11)
O1 C2 C1 122.19(13)
O1 C2 C3 121.46(14)
C3 C2 C1 116.30(12)
C2 C3 C4 113.52(13)
C5 C4 C3 111.84(12)
C4 C5 C6 110.41(13)
C5 C6 C1 113.59(12)
C12 C11 C1 121.70(13)
C12 C11 C16 117.81(13)
C16 C11 C1 120.33(13)
C13 C12 C11 121.22(14)
C12 C13 C14 120.20(14)
O2 C14 C13 117.46(13)
O2 C14 C15 122.83(14)
C13 C14 C15 119.70(13)
C14 C15 C16 119.58(14)
C15 C16 C11 121.47(14)
F1 C20 F2 106.63(15)
F1 C20 F3 106.09(13)
F1 C20 C23 113.68(13)
F2 C20 C23 111.65(13)
F3 C20 F2 106.00(13)
F3 C20 C23 112.26(14)
C22 C21 C1 119.72(13)
C26 C21 C1 122.11(13)
C26 C21 C22 118.12(14)
C23 C22 C21 119.96(14)
C22 C23 C20 120.71(13)
C22 C23 C24 121.63(14)
C24 C23 C20 117.66(13)
C25 C24 C23 118.58(14)
C24 C25 C26 120.40(14)
C25 C26 C21 121.30(14)

loop_
_geom_bond_atom_site_label_1
_geom_bond_atom_site_label_2
_geom_bond_distance
F1 C20 1.331(2)
F2 C20 1.339(2)
F3 C20 1.337(2)
O1 C2 1.2123(19)
O2 C14 1.3695(18)
C1 C2 1.5451(19)
C1 C6 1.5546(19)
C1 C11 1.5400(19)
C1 C21 1.534(2)
C2 C3 1.509(2)
C3 C4 1.538(2)
C4 C5 1.523(2)
C5 C6 1.526(2)
C11 C12 1.391(2)
C11 C16 1.394(2)
C12 C13 1.385(2)
C13 C14 1.385(2)
C14 C15 1.387(2)
C15 C16 1.391(2)
C20 C23 1.499(2)
C21 C22 1.404(2)
C21 C26 1.394(2)
C22 C23 1.384(2)
C23 C24 1.394(2)
C24 C25 1.381(2)
C25 C26 1.393(2)

loop_
_geom_hbond_atom_site_label_D
_geom_hbond_atom_site_label_H
_geom_hbond_atom_site_label_A
_geom_hbond_distance_DH
_geom_hbond_distance_HA
_geom_hbond_distance_DA
_geom_hbond_angle_DHA
_geom_hbond_site_symmetry_A
O2 H2 O1 0.84 1.94 2.7680(16) 168.1 4_655

loop_
_geom_torsion_atom_site_label_1
_geom_torsion_atom_site_label_2
_geom_torsion_atom_site_label_3
_geom_torsion_atom_site_label_4
_geom_torsion
F1 C20 C23 C22 0.1(2)
F1 C20 C23 C24 -179.32(14)
F2 C20 C23 C22 120.84(16)
F2 C20 C23 C24 -58.6(2)
F3 C20 C23 C22 -120.28(16)
F3 C20 C23 C24 60.24(19)
O1 C2 C3 C4 -133.82(15)
O2 C14 C15 C16 -179.15(14)
C1 C2 C3 C4 48.49(18)
C1 C11 C12 C13 -175.19(13)
C1 C11 C16 C15 176.37(14)
C1 C21 C22 C23 177.43(13)
C1 C21 C26 C25 -177.85(14)
C2 C1 C6 C5 55.80(15)
C2 C1 C11 C12 -149.06(14)
C2 C1 C11 C16 35.61(18)
C2 C1 C21 C22 55.42(17)
C2 C1 C21 C26 -126.97(14)
C2 C3 C4 C5 -48.39(18)
C3 C4 C5 C6 53.58(17)
C4 C5 C6 C1 -59.85(16)
C6 C1 C2 O1 132.17(14)
C6 C1 C2 C3 -50.16(16)
C6 C1 C11 C12 -32.37(18)
C6 C1 C11 C16 152.30(13)
C6 C1 C21 C22 -62.03(16)
C6 C1 C21 C26 115.57(15)
C11 C1 C2 O1 -107.68(15)
C11 C1 C2 C3 69.99(15)
C11 C1 C6 C5 -60.94(15)
C11 C1 C21 C22 174.38(13)
C11 C1 C21 C26 -8.02(19)
C11 C12 C13 C14 -1.1(2)
C12 C11 C16 C15 0.9(2)
C12 C13 C14 O2 -179.74(13)
C12 C13 C14 C15 0.8(2)
C13 C14 C15 C16 0.3(2)
C14 C15 C16 C11 -1.2(2)
C16 C11 C12 C13 0.3(2)
C20 C23 C24 C25 179.06(14)
C21 C1 C2 O1 13.59(19)
C21 C1 C2 C3 -168.74(12)
C21 C1 C6 C5 176.23(12)
C21 C1 C11 C12 89.24(16)
C21 C1 C11 C16 -86.10(16)
C21 C22 C23 C20 -178.86(14)
C21 C22 C23 C24 0.6(2)
C22 C21 C26 C25 -0.2(2)
C22 C23 C24 C25 -0.4(2)
C23 C24 C25 C26 -0.1(2)
C24 C25 C26 C21 0.4(2)
C26 C21 C22 C23 -0.3(2)
